data_2201999
loop_
_publ_author_name
'Jian, Pan-Ming'
'Li, Yi-Zhi'
'Wu, Xiao-Li'
'Ma, Yong-Xiang'
'Pan, Da-Hua'
'Chen, Bao-Hua'

_publ_section_title 1-[(5-Chloro-2-hydroxyphenyl)(phenyl)methyl]-2-(2-pyridyl)-1<i>H</i>-benzimidazole
_journal_issue 6
_journal_name_full 'Acta Crystallographica Section E'
_journal_page_first o814
_journal_page_last o816
_journal_paper_doi 10.1107/S1600536803009814
_journal_volume 59
_journal_year 2003
_chemical_formula_iupac 'C25 H18 Cl N3 O'
_chemical_formula_moiety 'C25 H18 Cl N3 O'
_chemical_formula_sum 'C25 H18 Cl N3 O'
_chemical_formula_weight 411.87
_chemical_name_systematic
;
3-[(5-Chloro-2-hydroxyphenyl)phenylmethyl]-2-(2-pyridyl)-1H-benzimidazole
;
_space_group_IT_number 14
_symmetry_cell_setting monoclinic
_symmetry_space_group_name_Hall '-P 2ybc'
_symmetry_space_group_name_H-M 'P 1 21/c 1'
_atom_sites_solution_hydrogens geom
_atom_sites_solution_primary direct
_atom_sites_solution_secondary difmap
_cell_angle_alpha 90.00
_cell_angle_beta 110.010(10)
_cell_angle_gamma 90.00
_cell_formula_units_Z 4
_cell_length_a 13.515(2)
_cell_length_b 9.597(2)
_cell_length_c 16.875(2)
_cell_measurement_reflns_used 25
_cell_measurement_temperature 293(2)
_cell_measurement_theta_max 23.22
_cell_measurement_theta_min 2.12
_cell_volume 2056.6(6)
_computing_cell_refinement XSCANS
_computing_data_collection 'XSCANS  (Bruker, 2000)'
_computing_data_reduction XSCANS
_computing_molecular_graphics SHELXTL
_computing_publication_material SHELXTL
_computing_structure_refinement SHELXTL
_computing_structure_solution 'SHELXTL (Bruker, 2000)'
_diffrn_ambient_temperature 293(2)
_diffrn_measured_fraction_theta_full 0.985
_diffrn_measured_fraction_theta_max 0.985
_diffrn_measurement_device_type 'Bruker P4'
_diffrn_measurement_method \w
_diffrn_radiation_monochromator graphite
_diffrn_radiation_source 'sealed tube'
_diffrn_radiation_type MoK\a
_diffrn_radiation_wavelength 0.71073
_diffrn_reflns_av_R_equivalents 0.0450
_diffrn_reflns_av_sigmaI/netI 0.0480
_diffrn_reflns_limit_h_max 16
_diffrn_reflns_limit_h_min -16
_diffrn_reflns_limit_k_max 11
_diffrn_reflns_limit_k_min -11
_diffrn_reflns_limit_l_max 19
_diffrn_reflns_limit_l_min -19
_diffrn_reflns_number 10228
_diffrn_reflns_theta_full 25.99
_diffrn_reflns_theta_max 25.99
_diffrn_reflns_theta_min 1.60
_diffrn_standards_decay_% 0.005
_diffrn_standards_interval_count 97
_diffrn_standards_number 3
_exptl_absorpt_coefficient_mu 0.208
_exptl_absorpt_correction_T_max 0.96
_exptl_absorpt_correction_T_min 0.95
_exptl_absorpt_correction_type '\y scan'
_exptl_absorpt_process_details '(XPREP; Bruker, 2000)'
_exptl_crystal_colour Colorless
_exptl_crystal_density_diffrn 1.330
_exptl_crystal_density_method 'not measured'
_exptl_crystal_description block
_exptl_crystal_F_000 856
_exptl_crystal_size_max 0.3
_exptl_crystal_size_mid 0.2
_exptl_crystal_size_min 0.2
_refine_diff_density_max 0.203
_refine_diff_density_min -0.149
_refine_ls_extinction_method none
_refine_ls_goodness_of_fit_ref 1.005
_refine_ls_hydrogen_treatment refall
_refine_ls_matrix_type full
_refine_ls_number_parameters 343
_refine_ls_number_reflns 3982
_refine_ls_number_restraints 0
_refine_ls_restrained_S_all 1.005
_refine_ls_R_factor_all 0.0404
_refine_ls_R_factor_gt 0.0335
_refine_ls_shift/su_max <0.001
_refine_ls_shift/su_mean 0.000
_refine_ls_structure_factor_coef Fsqd
_refine_ls_weighting_details 'calc w = 1/[\s^2^(Fo^2^)+(0.02P)^2^] where P = (Fo^2^+2Fc^2^)/3'
_refine_ls_weighting_scheme calc
_refine_ls_wR_factor_gt 0.0891
_refine_ls_wR_factor_ref 0.0923
_reflns_number_gt 3129
_reflns_number_total 3982
_reflns_threshold_expression I>2\s(I)
_cod_data_source_file fl6035.cif
_cod_data_source_block II
_cod_original_sg_symbol_H-M 'P 21/c'
_cod_database_code 2201999
_cod_database_fobs_code 2201999

loop_
_symmetry_equiv_pos_as_xyz
'x, y, z'
'-x, y+1/2, -z+1/2'
'-x, -y, -z'
'x, -y-1/2, z-1/2'

loop_
_atom_site_label
_atom_site_fract_x
_atom_site_fract_y
_atom_site_fract_z
_atom_site_U_iso_or_equiv
_atom_site_adp_type
_atom_site_calc_flag
_atom_site_refinement_flags
_atom_site_occupancy
_atom_site_disorder_assembly
_atom_site_disorder_group
_atom_site_type_symbol
N2 0.27370(8) 0.13167(11) 0.18508(6) 0.0471(3) Uani d . 1 . . N
N1 0.39468(9) -0.02686(12) 0.18339(7) 0.0547(3) Uani d . 1 . . N
C6 0.28406(11) 0.14024(14) 0.10580(8) 0.0493(3) Uani d . 1 . . C
C7 0.34144(11) 0.02950(14) 0.22825(8) 0.0504(3) Uani d . 1 . . C
C1 0.35919(11) 0.04011(15) 0.10617(9) 0.0534(3) Uani d . 1 . . C
C8 0.35184(12) -0.02258(15) 0.31334(9) 0.0567(4) Uani d . 1 . . C
C14 0.09869(11) 0.18864(14) 0.19490(8) 0.0518(3) Uani d . 1 . . C
C20 0.23141(11) 0.37906(13) 0.19685(8) 0.0490(3) Uani d . 1 . . C
C13 0.21320(11) 0.22933(13) 0.21886(9) 0.0473(3) Uani d . 1 . . C
C21 0.15082(13) 0.46110(15) 0.14484(9) 0.0559(4) Uani d . 1 . . C
N3 0.26999(11) -0.00367(14) 0.33936(8) 0.0674(4) Uani d . 1 . . N
C5 0.23442(13) 0.22136(16) 0.03491(9) 0.0578(4) Uani d . 1 . . C
C25 0.33245(11) 0.43563(15) 0.23018(9) 0.0536(3) Uani d . 1 . . C
C15 0.05079(12) 0.08976(17) 0.13415(9) 0.0604(4) Uani d . 1 . . C
C23 0.26988(14) 0.65271(18) 0.15976(10) 0.0671(4) Uani d . 1 . . C
C2 0.38656(13) 0.01773(17) 0.03450(10) 0.0613(4) Uani d . 1 . . C
C22 0.17066(13) 0.59602(16) 0.12594(9) 0.0621(4) Uani d . 1 . . C
C3 0.33773(13) 0.09732(18) -0.03571(10) 0.0652(4) Uani d . 1 . . C
C19 0.03843(12) 0.25473(18) 0.23605(10) 0.0640(4) Uani d . 1 . . C
C4 0.26306(14) 0.19749(17) -0.03527(10) 0.0637(4) Uani d . 1 . . C
C24 0.35072(14) 0.57270(17) 0.21221(11) 0.0649(4) Uani d . 1 . . C
C18 -0.06732(13) 0.2243(2) 0.21586(12) 0.0741(5) Uani d . 1 . . C
C16 -0.05565(14) 0.0605(2) 0.11388(12) 0.0749(5) Uani d . 1 . . C
C10 0.4456(2) -0.1491(2) 0.43792(13) 0.0946(6) Uani d . 1 . . C
C9 0.44085(16) -0.0947(2) 0.36024(12) 0.0807(5) Uani d . 1 . . C
C17 -0.11394(15) 0.1269(2) 0.15494(12) 0.0777(5) Uani d . 1 . . C
C12 0.27714(17) -0.0583(2) 0.41450(11) 0.0792(5) Uani d . 1 . . C
C11 0.36287(19) -0.1305(2) 0.46453(13) 0.0883(6) Uani d . 1 . . C
Cl1 0.06903(5) 0.69575(5) 0.05804(3) 0.0996(2) Uani d . 1 . . Cl
O1 0.41034(8) 0.35159(11) 0.28005(6) 0.0625(3) Uani d . 1 . . O
H13 0.2429(10) 0.2156(13) 0.2782(8) 0.047(3) Uiso d . 1 . . H
H5 0.1811(12) 0.2929(16) 0.0350(9) 0.065(4) Uiso d . 1 . . H
H21 0.0784(13) 0.4275(16) 0.1212(9) 0.068(4) Uiso d . 1 . . H
H15 0.0938(13) 0.0354(16) 0.1066(9) 0.067(4) Uiso d . 1 . . H
H19 0.0747(13) 0.3327(17) 0.2798(10) 0.075(5) Uiso d . 1 . . H
H23 0.2850(14) 0.749(2) 0.1481(11) 0.090(6) Uiso d . 1 . . H
H24 0.4235(14) 0.6024(18) 0.2399(10) 0.085(5) Uiso d . 1 . . H
H2 0.4402(14) -0.0545(18) 0.0399(10) 0.082(5) Uiso d . 1 . . H
H4 0.2233(13) 0.2518(17) -0.0894(10) 0.079(5) Uiso d . 1 . . H
H3 0.3580(12) 0.0765(16) -0.0898(10) 0.071(4) Uiso d . 1 . . H
H16 -0.0850(16) -0.008(2) 0.0682(11) 0.096(6) Uiso d . 1 . . H
H17 -0.1927(18) 0.110(2) 0.1410(13) 0.119(7) Uiso d . 1 . . H
H12 0.2131(16) -0.044(2) 0.4339(11) 0.102(6) Uiso d . 1 . . H
H11 0.3677(18) -0.169(2) 0.5182(14) 0.125(8) Uiso d . 1 . . H
H18 -0.1087(19) 0.271(2) 0.2452(14) 0.126(8) Uiso d . 1 . . H
H9 0.4990(17) -0.091(2) 0.3391(12) 0.108(7) Uiso d . 1 . . H
H10 0.516(2) -0.191(3) 0.4730(17) 0.171(11) Uiso d . 1 . . H
H1' 0.4802(18) 0.397(2) 0.2964(12) 0.114(7) Uiso d . 1 . . H

loop_
_atom_site_aniso_label
_atom_site_aniso_U_11
_atom_site_aniso_U_22
_atom_site_aniso_U_33
_atom_site_aniso_U_12
_atom_site_aniso_U_13
_atom_site_aniso_U_23
N2 0.0459(6) 0.0445(6) 0.0516(6) 0.0016(5) 0.0177(5) -0.0012(4)
N1 0.0484(7) 0.0516(7) 0.0644(7) 0.0020(5) 0.0196(6) -0.0009(5)
C6 0.0480(8) 0.0499(8) 0.0513(7) -0.0029(6) 0.0188(6) -0.0042(6)
C7 0.0470(8) 0.0454(8) 0.0588(8) 0.0012(6) 0.0183(6) 0.0003(6)
C1 0.0488(8) 0.0528(8) 0.0605(8) -0.0038(6) 0.0213(7) -0.0061(6)
C8 0.0595(9) 0.0488(8) 0.0624(8) 0.0043(6) 0.0217(7) 0.0060(6)
C14 0.0484(8) 0.0490(8) 0.0595(8) -0.0019(6) 0.0204(6) 0.0019(6)
C20 0.0507(8) 0.0446(8) 0.0538(7) -0.0006(6) 0.0206(6) -0.0025(5)
C13 0.0468(8) 0.0445(7) 0.0522(8) 0.0009(6) 0.0189(6) -0.0011(5)
C21 0.0579(10) 0.0475(8) 0.0603(8) 0.0013(7) 0.0176(7) 0.0005(6)
N3 0.0707(9) 0.0674(9) 0.0703(8) 0.0051(7) 0.0320(7) 0.0139(6)
C5 0.0618(10) 0.0575(9) 0.0534(8) -0.0012(7) 0.0187(7) -0.0022(6)
C25 0.0543(9) 0.0494(8) 0.0594(8) -0.0026(6) 0.0226(7) -0.0026(6)
C15 0.0549(9) 0.0562(9) 0.0685(9) -0.0083(7) 0.0192(7) -0.0014(7)
C23 0.0719(11) 0.0509(9) 0.0784(10) -0.0044(8) 0.0256(9) 0.0013(8)
C2 0.0573(9) 0.0646(10) 0.0663(9) -0.0051(8) 0.0268(8) -0.0113(7)
C22 0.0686(10) 0.0491(9) 0.0665(9) 0.0032(7) 0.0204(8) 0.0019(6)
C3 0.0657(10) 0.0713(11) 0.0622(9) -0.0102(8) 0.0266(8) -0.0103(7)
C19 0.0516(9) 0.0682(10) 0.0745(10) 0.0013(7) 0.0247(8) 0.0001(8)
C4 0.0678(10) 0.0676(10) 0.0560(8) -0.0080(8) 0.0216(8) -0.0038(7)
C24 0.0621(11) 0.0532(9) 0.0796(10) -0.0078(8) 0.0244(9) -0.0022(7)
C18 0.0539(10) 0.0790(12) 0.0927(12) 0.0012(8) 0.0292(9) 0.0058(9)
C16 0.0585(10) 0.0737(12) 0.0859(12) -0.0151(8) 0.0163(9) -0.0003(9)
C10 0.1062(18) 0.0905(15) 0.0810(13) 0.0247(12) 0.0240(13) 0.0258(10)
C9 0.0744(13) 0.0865(13) 0.0786(12) 0.0221(10) 0.0227(10) 0.0205(9)
C17 0.0543(11) 0.0797(13) 0.0956(13) -0.0102(9) 0.0212(10) 0.0090(10)
C12 0.0928(14) 0.0755(12) 0.0767(11) 0.0073(10) 0.0385(11) 0.0171(9)
C11 0.1121(18) 0.0791(14) 0.0758(12) 0.0114(11) 0.0349(12) 0.0224(10)
Cl1 0.1077(4) 0.0630(3) 0.1041(4) 0.0179(3) 0.0054(3) 0.0200(2)
O1 0.0479(6) 0.0586(6) 0.0760(7) -0.0054(5) 0.0149(5) 0.0055(5)

loop_
_atom_type_symbol
_atom_type_description
_atom_type_scat_dispersion_real
_atom_type_scat_dispersion_imag
_atom_type_scat_source
C C 0.0033 0.0016 'International Tables Vol C Tables 4.2.6.8 and 6.1.1.4'
H H 0.0000 0.0000 'International Tables Vol C Tables 4.2.6.8 and 6.1.1.4'
N N 0.0061 0.0033 'International Tables Vol C Tables 4.2.6.8 and 6.1.1.4'
O O 0.0106 0.0060 'International Tables Vol C Tables 4.2.6.8 and 6.1.1.4'
Cl Cl 0.1484 0.1585 'International Tables Vol C Tables 4.2.6.8 and 6.1.1.4'

loop_
_geom_angle_atom_site_label_1
_geom_angle_atom_site_label_2
_geom_angle_atom_site_label_3
_geom_angle
_geom_angle_publ_flag
C7 N2 C6 106.53(10) ?
C7 N2 C13 127.27(11) ?
C6 N2 C13 125.60(11) ?
C7 N1 C1 105.52(11) ?
C5 C6 N2 132.88(13) ?
C5 C6 C1 121.64(12) ?
N2 C6 C1 105.46(12) ?
N1 C7 N2 112.54(12) ?
N1 C7 C8 121.75(12) ?
N2 C7 C8 125.59(12) ?
N1 C1 C6 109.95(11) ?
N1 C1 C2 129.42(14) ?
C6 C1 C2 120.62(14) ?
N3 C8 C9 122.55(14) ?
N3 C8 C7 117.30(13) ?
C9 C8 C7 120.04(14) ?
C15 C14 C19 118.49(14) ?
C15 C14 C13 123.49(12) ?
C19 C14 C13 118.01(12) ?
C21 C20 C25 118.84(13) ?
C21 C20 C13 122.13(12) ?
C25 C20 C13 119.03(12) ?
N2 C13 C14 112.56(11) y
N2 C13 C20 110.27(10) y
C14 C13 C20 114.47(11) y
N2 C13 H13 103.2(8) y
C14 C13 H13 105.7(8) y
C20 C13 H13 110.0(8) y
C22 C21 C20 120.39(15) ?
C22 C21 H21 117.5(9) ?
C20 C21 H21 122.1(9) ?
C8 N3 C12 117.19(15) ?
C4 C5 C6 116.67(15) ?
C4 C5 H5 122.0(8) ?
C6 C5 H5 121.3(8) ?
O1 C25 C24 122.46(14) ?
O1 C25 C20 117.42(13) ?
C24 C25 C20 120.13(14) ?
C14 C15 C16 120.23(16) ?
C14 C15 H15 120.0(9) ?
C16 C15 H15 119.7(9) ?
C22 C23 C24 119.40(16) ?
C22 C23 H23 122.0(11) ?
C24 C23 H23 118.6(11) ?
C3 C2 C1 118.02(15) ?
C3 C2 H2 126.4(9) ?
C1 C2 H2 115.6(9) ?
C23 C22 C21 120.87(15) ?
C23 C22 Cl1 119.47(12) ?
C21 C22 Cl1 119.66(13) ?
C2 C3 C4 120.87(15) ?
C2 C3 H3 116.7(8) ?
C4 C3 H3 122.4(8) ?
C18 C19 C14 120.87(16) ?
C18 C19 H19 121.3(9) ?
C14 C19 H19 117.7(9) ?
C5 C4 C3 122.18(16) ?
C5 C4 H4 117.5(9) ?
C3 C4 H4 120.2(9) ?
C23 C24 C25 120.35(16) ?
C23 C24 H24 126.3(11) ?
C25 C24 H24 113.4(11) ?
C17 C18 C19 119.97(18) ?
C17 C18 H18 120.0(14) ?
C19 C18 H18 120.0(14) ?
C17 C16 C15 120.49(18) ?
C17 C16 H16 123.9(11) ?
C15 C16 H16 115.6(12) ?
C11 C10 C9 119.1(2) ?
C11 C10 H10 124.9(16) ?
C9 C10 H10 115.6(16) ?
C8 C9 C10 118.63(19) ?
C8 C9 H9 115.3(12) ?
C10 C9 H9 125.5(12) ?
C16 C17 C18 119.93(17) ?
C16 C17 H17 123.0(12) ?
C18 C17 H17 117.0(12) ?
N3 C12 C11 123.55(19) ?
N3 C12 H12 116.6(11) ?
C11 C12 H12 119.8(11) ?
C10 C11 C12 119.00(19) ?
C10 C11 H11 117.7(14) ?
C12 C11 H11 123.3(14) ?
C25 O1 H1' 112.0(12) ?

loop_
_geom_bond_atom_site_label_1
_geom_bond_atom_site_label_2
_geom_bond_site_symmetry_2
_geom_bond_distance
_geom_bond_publ_flag
N2 C7 . 1.3688(17) ?
N2 C6 . 1.3945(16) ?
N2 C13 . 1.4802(16) y
N1 C7 . 1.3252(17) ?
N1 C1 . 1.3833(17) ?
C6 C5 . 1.392(2) ?
C6 C1 . 1.3965(19) ?
C7 C8 . 1.4810(19) ?
C1 C2 . 1.397(2) ?
C8 N3 . 1.3348(19) ?
C8 C9 . 1.379(2) ?
C14 C15 . 1.384(2) ?
C14 C19 . 1.3909(19) ?
C14 C13 . 1.5109(19) y
C20 C21 . 1.3865(19) ?
C20 C25 . 1.3965(19) ?
C20 C13 . 1.5251(18) y
C13 H13 . 0.952(13) y
C21 C22 . 1.382(2) ?
C21 H21 . 0.976(16) ?
N3 C12 . 1.345(2) ?
C5 C4 . 1.385(2) ?
C5 H5 . 0.996(15) ?
C25 O1 . 1.3640(17) ?
C25 C24 . 1.391(2) ?
C15 C16 . 1.389(2) ?
C15 H15 . 1.005(15) ?
C23 C22 . 1.377(2) ?
C23 C24 . 1.380(2) ?
C23 H23 . 0.977(19) ?
C2 C3 . 1.374(2) ?
C2 H2 . 0.984(17) ?
C22 Cl1 . 1.7431(16) ?
C3 C4 . 1.396(2) ?
C3 H3 . 1.058(15) ?
C19 C18 . 1.382(2) ?
C19 H19 . 1.047(16) ?
C4 H4 . 1.029(17) ?
C24 H24 . 0.975(18) ?
C18 C17 . 1.373(3) ?
C18 H18 . 0.97(2) ?
C16 C17 . 1.371(3) ?
C16 H16 . 0.988(18) ?
C10 C11 . 1.352(3) ?
C10 C9 . 1.392(3) ?
C10 H10 . 1.01(3) ?
C9 H9 . 0.97(2) ?
C17 H17 . 1.02(2) ?
C12 C11 . 1.366(3) ?
C12 H12 . 1.03(2) ?
C11 H11 . 0.96(2) ?
O1 H1' . 0.99(2) ?

loop_
_geom_hbond_atom_site_label_D
_geom_hbond_atom_site_label_H
_geom_hbond_atom_site_label_A
_geom_hbond_site_symmetry_A
_geom_hbond_distance_DH
_geom_hbond_distance_HA
_geom_hbond_distance_DA
_geom_hbond_angle_DHA
O1 H1' N1 2_655 0.99(2) 1.77(2) 2.7520(16) 174.8(17)
C13 H13 N3 . 0.952(13) 2.317(13) 2.9422(19) 122.6(9)
C15 H15 N2 . 1.005(15) 2.513(15) 2.8643(19) 100.0(10)
C23 H23 N1 1_565 0.977(19) 2.568(19) 3.464(2) 152.5(14)

loop_
_cod_related_entry_id
_cod_related_entry_database
_cod_related_entry_code
1 ChemSpider 2521012
